data_7024075
loop_
_publ_author_name
'Kosone, Takashi'
'Suzuki, Yusuke'
'Ono, Syota'
'Kanadani, Chikahide'
'Saito, Toshiaki'
'Kitazawa, Takafumi'

_publ_section_title
;
 A new spin crossover heterometallic Fe(II)Ag(I) coordination polymer with
 the [Ag(2)(CN)(3)](-) unit: crystallographic and magnetic study.
;
_journal_issue 7
_journal_name_full 'Dalton transactions (Cambridge, England : 2003)'
_journal_page_first 1786
_journal_page_last 1790
_journal_paper_doi 10.1039/b910354f
_journal_volume 39
_journal_year 2010
_chemical_formula_sum 'C19 H18 Ag3 Fe N7'
_chemical_formula_weight 723.86
_chemical_name_systematic
;
?
;
_space_group_IT_number 15
_symmetry_cell_setting monoclinic
_symmetry_space_group_name_Hall '-C 2yc'
_symmetry_space_group_name_H-M 'C 1 2/c 1'
_atom_sites_solution_hydrogens geom
_atom_sites_solution_primary direct
_atom_sites_solution_secondary difmap
_audit_creation_method SHELXL-97
_cell_angle_alpha 90.00
_cell_angle_beta 101.028(2)
_cell_angle_gamma 90.00
_cell_formula_units_Z 4
_cell_length_a 12.7485(11)
_cell_length_b 13.5326(11)
_cell_length_c 14.0610(11)
_cell_measurement_reflns_used 2758
_cell_measurement_temperature 293(2)
_cell_measurement_theta_max 28.23
_cell_measurement_theta_min 2.24
_cell_volume 2381.0(3)
_computing_cell_refinement 'Bruker SMART'
_computing_data_collection 'Bruker SMART'
_computing_data_reduction 'Bruker SAINT'
_computing_molecular_graphics 'Bruker SHELXTL'
_computing_publication_material 'Bruker SHELXTL'
_computing_structure_refinement 'SHELXL-97 (Sheldrick, 1997)'
_computing_structure_solution 'SHELXS-97 (Sheldrick, 1990)'
_diffrn_ambient_temperature 293(2)
_diffrn_detector_area_resol_mean 8.366
_diffrn_measured_fraction_theta_full 0.993
_diffrn_measured_fraction_theta_max 0.993
_diffrn_measurement_device_type 'CCD area detector'
_diffrn_measurement_method 'phi and omega scans'
_diffrn_radiation_monochromator graphite
_diffrn_radiation_source 'fine-focus sealed tube'
_diffrn_radiation_type MoK\a
_diffrn_radiation_wavelength 0.71073
_diffrn_reflns_av_R_equivalents 0.0272
_diffrn_reflns_av_sigmaI/netI 0.0327
_diffrn_reflns_limit_h_max 14
_diffrn_reflns_limit_h_min -16
_diffrn_reflns_limit_k_max 17
_diffrn_reflns_limit_k_min -18
_diffrn_reflns_limit_l_max 18
_diffrn_reflns_limit_l_min -18
_diffrn_reflns_number 8756
_diffrn_reflns_theta_full 28.35
_diffrn_reflns_theta_max 28.35
_diffrn_reflns_theta_min 2.22
_diffrn_standards_decay_% 0
_exptl_absorpt_coefficient_mu 3.047
_exptl_absorpt_correction_T_max 0.4617
_exptl_absorpt_correction_T_min 0.4617
_exptl_absorpt_correction_type empirical
_exptl_absorpt_process_details 'SADABS; sheldrick 1996'
_exptl_crystal_colour colorless
_exptl_crystal_density_diffrn 2.019
_exptl_crystal_density_meas ?
_exptl_crystal_density_method 'not measured'
_exptl_crystal_description block
_exptl_crystal_F_000 1392
_exptl_crystal_size_max 0.30
_exptl_crystal_size_mid 0.30
_exptl_crystal_size_min 0.30
_refine_diff_density_max 1.069
_refine_diff_density_min -0.962
_refine_diff_density_rms 0.164
_refine_ls_extinction_method none
_refine_ls_goodness_of_fit_ref 1.407
_refine_ls_hydrogen_treatment constr
_refine_ls_matrix_type full
_refine_ls_number_parameters 146
_refine_ls_number_reflns 2956
_refine_ls_number_restraints 206
_refine_ls_restrained_S_all 1.362
_refine_ls_R_factor_all 0.0922
_refine_ls_R_factor_gt 0.0894
_refine_ls_shift/su_max 0.006
_refine_ls_shift/su_mean 0.000
_refine_ls_structure_factor_coef Fsqd
_refine_ls_weighting_details 'calc w=1/[\s^2^(Fo^2^)+(0.0293P)^2^+43.3387P] where P=(Fo^2^+2Fc^2^)/3'
_refine_ls_weighting_scheme calc
_refine_ls_wR_factor_gt 0.1613
_refine_ls_wR_factor_ref 0.1625
_reflns_number_gt 2872
_reflns_number_total 2956
_reflns_threshold_expression >2sigma(I)
_cod_data_source_file b910354f.txt
_cod_data_source_block 071203f_C2-c293K
_cod_depositor_comments
;
The following automatic conversions were performed:

'_symmetry_cell_setting' value 'Monoclinic' changed to 'monoclinic'
according to /home/saulius/struct/CIF-dictionaries/cif_core.dic
dictionary named 'cif_core.dic' version 2.4.2 from 2011-04-26.

Automatic conversion script
Id: cif_fix_values 1891 2012-01-12 08:04:46Z andrius 

The following automatic conversions were performed:

'_exptl_crystal_density_meas' value 'not measured' was changed to '?'
- the value is perceived as not measured.

Automatic conversion script
Id: cif_fix_values 3008 2015-01-20 13:52:24Z robertas 
;
_cod_original_sg_symbol_H-M C2/c
_cod_database_code 7024075

loop_
_symmetry_equiv_pos_as_xyz
'x, y, z'
'-x, y, -z+1/2'
'x+1/2, y+1/2, z'
'-x+1/2, y+1/2, -z+1/2'
'-x, -y, -z'
'x, -y, z-1/2'
'-x+1/2, -y+1/2, -z'
'x+1/2, -y+1/2, z-1/2'

loop_
_atom_site_label
_atom_site_type_symbol
_atom_site_fract_x
_atom_site_fract_y
_atom_site_fract_z
_atom_site_U_iso_or_equiv
_atom_site_adp_type
_atom_site_occupancy
_atom_site_symmetry_multiplicity
_atom_site_calc_flag
_atom_site_refinement_flags
Ag1 Ag 1.0000 0.17056(8) 0.2500 0.0439(3) Uani 1 2 d SU
Ag2 Ag 0.91871(7) 0.06197(6) 0.82484(5) 0.0547(3) Uani 1 1 d U
Fe1 Fe 0.7500 0.2500 0.5000 0.0219(3) Uani 1 2 d SU
N2 N 0.8551(6) 0.2012(5) 0.4083(5) 0.0359(15) Uani 1 1 d U
C8 C 0.9053(7) 0.1844(7) 0.3508(7) 0.041(2) Uani 1 1 d U
N1 N 0.6388(5) 0.1311(5) 0.4436(5) 0.0326(13) Uani 1 1 d U
N3 N 0.8200(6) 0.1572(5) 0.6210(5) 0.0360(15) Uani 1 1 d U
C1 C 0.6727(7) 0.0383(6) 0.4430(6) 0.0361(16) Uani 1 1 d U
H5 H 0.7444 0.0258 0.4684 0.043 Uiso 1 1 calc R
C9 C 0.8512(7) 0.1196(7) 0.6935(6) 0.0392(19) Uani 1 1 d U
C2 C 0.6091(9) -0.0405(7) 0.4076(7) 0.047(2) Uani 1 1 d U
C5 C 0.5354(7) 0.1478(7) 0.4068(6) 0.0375(17) Uani 1 1 d U
H4 H 0.5105 0.2124 0.4075 0.045 Uiso 1 1 calc R
C3 C 0.5022(8) -0.0205(8) 0.3709(6) 0.049(2) Uani 1 1 d U
H2 H 0.4561 -0.0722 0.3481 0.059 Uiso 1 1 calc R
C4 C 0.4628(7) 0.0751(8) 0.3676(6) 0.0431(19) Uani 1 1 d U
C7 C 0.3498(8) 0.1001(10) 0.3268(8) 0.065(3) Uani 1 1 d U
H10A H 0.3350 0.0864 0.2585 0.097 Uiso 1 1 calc R
H10B H 0.3377 0.1689 0.3372 0.097 Uiso 1 1 calc R
H10C H 0.3035 0.0610 0.3582 0.097 Uiso 1 1 calc R
C6 C 0.6544(11) -0.1429(8) 0.4094(10) 0.072(3) Uani 1 1 d U
H9A H 0.6651 -0.1603 0.3458 0.108 Uiso 1 1 calc R
H9B H 0.6055 -0.1888 0.4296 0.108 Uiso 1 1 calc R
H9C H 0.7215 -0.1453 0.4541 0.108 Uiso 1 1 calc R
C10 C 0.9808(9) 0.0154(8) 0.9631(6) 0.065(12) Uani 0.50 1 d PU
N4 N 0.9808(9) 0.0154(8) 0.9631(6) 0.062(10) Uani 0.50 1 d PU

loop_
_atom_site_aniso_label
_atom_site_aniso_U_11
_atom_site_aniso_U_22
_atom_site_aniso_U_33
_atom_site_aniso_U_23
_atom_site_aniso_U_13
_atom_site_aniso_U_12
Ag1 0.0460(6) 0.0510(6) 0.0428(5) 0.000 0.0287(4) 0.000
Ag2 0.0628(5) 0.0631(5) 0.0300(4) 0.0204(3) -0.0117(3) -0.0109(4)
Fe1 0.0221(7) 0.0264(7) 0.0175(6) 0.0036(5) 0.0042(5) 0.0017(6)
N2 0.036(4) 0.037(4) 0.038(4) 0.002(3) 0.014(3) 0.002(3)
C8 0.042(5) 0.041(5) 0.045(5) 0.003(4) 0.019(4) 0.002(4)
N1 0.032(3) 0.039(3) 0.028(3) 0.004(3) 0.006(2) -0.003(3)
N3 0.038(4) 0.038(4) 0.030(3) 0.006(3) 0.002(3) 0.004(3)
C1 0.042(4) 0.039(4) 0.028(4) 0.002(3) 0.009(3) -0.002(3)
C9 0.039(5) 0.044(5) 0.032(4) 0.014(3) 0.002(3) -0.002(4)
C2 0.063(5) 0.044(4) 0.038(5) -0.007(4) 0.018(4) -0.011(4)
C5 0.038(4) 0.049(5) 0.025(4) 0.005(3) 0.004(3) -0.002(3)
C3 0.060(5) 0.057(5) 0.030(4) -0.005(4) 0.003(4) -0.026(4)
C4 0.042(4) 0.066(5) 0.021(4) 0.005(4) 0.007(3) -0.019(4)
C7 0.046(5) 0.095(9) 0.048(6) 0.003(6) -0.003(4) -0.019(5)
C6 0.093(9) 0.047(5) 0.078(8) -0.015(6) 0.023(7) -0.008(5)
C10 0.08(2) 0.06(2) 0.037(15) 0.025(17) -0.014(19) -0.04(2)
N4 0.077(18) 0.072(19) 0.028(12) 0.014(14) -0.013(15) -0.037(18)

loop_
_atom_type_symbol
_atom_type_description
_atom_type_scat_dispersion_real
_atom_type_scat_dispersion_imag
_atom_type_scat_source
C C 0.0033 0.0016 'International Tables Vol C Tables 4.2.6.8 and 6.1.1.4'
H H 0.0000 0.0000 'International Tables Vol C Tables 4.2.6.8 and 6.1.1.4'
N N 0.0061 0.0033 'International Tables Vol C Tables 4.2.6.8 and 6.1.1.4'
Fe Fe 0.3463 0.8444 'International Tables Vol C Tables 4.2.6.8 and 6.1.1.4'
Ag Ag -0.8971 1.1015 'International Tables Vol C Tables 4.2.6.8 and 6.1.1.4'

loop_
_geom_angle_atom_site_label_1
_geom_angle_atom_site_label_2
_geom_angle_atom_site_label_3
_geom_angle
_geom_angle_site_symmetry_1
_geom_angle_site_symmetry_3
C8 Ag1 C8 169.5(5) . 2_755
C9 Ag2 C10 174.5(4) . .
C9 Ag2 Ag2 67.7(3) . 2_756
C10 Ag2 Ag2 116.0(3) . 2_756
N2 Fe1 N2 180.000(1) 7_656 .
N2 Fe1 N3 85.2(3) 7_656 .
N2 Fe1 N3 94.8(3) . .
N2 Fe1 N3 94.8(3) 7_656 7_656
N2 Fe1 N3 85.2(3) . 7_656
N3 Fe1 N3 180.0(3) . 7_656
N2 Fe1 N1 90.5(3) 7_656 .
N2 Fe1 N1 89.5(3) . .
N3 Fe1 N1 89.9(3) . .
N3 Fe1 N1 90.1(3) 7_656 .
N2 Fe1 N1 89.5(3) 7_656 7_656
N2 Fe1 N1 90.5(3) . 7_656
N3 Fe1 N1 90.1(3) . 7_656
N3 Fe1 N1 89.9(3) 7_656 7_656
N1 Fe1 N1 180.0(2) . 7_656
C8 N2 Fe1 171.0(7) . .
N2 C8 Ag1 173.6(8) . .
C1 N1 C5 117.1(8) . .
C1 N1 Fe1 120.5(6) . .
C5 N1 Fe1 122.4(6) . .
C9 N3 Fe1 169.1(7) . .
N1 C1 C2 124.4(9) . .
N1 C1 H5 117.8 . .
C2 C1 H5 117.8 . .
N3 C9 Ag2 174.5(8) . .
C1 C2 C3 116.9(9) . .
C1 C2 C6 120.8(10) . .
C3 C2 C6 122.3(9) . .
N1 C5 C4 124.3(9) . .
N1 C5 H4 117.8 . .
C4 C5 H4 117.8 . .
C4 C3 C2 121.2(9) . .
C4 C3 H2 119.4 . .
C2 C3 H2 119.4 . .
C3 C4 C5 116.0(9) . .
C3 C4 C7 122.9(9) . .
C5 C4 C7 121.0(10) . .
C4 C7 H10A 109.5 . .
C4 C7 H10B 109.5 . .
H10A C7 H10B 109.5 . .
C4 C7 H10C 109.5 . .
H10A C7 H10C 109.5 . .
H10B C7 H10C 109.5 . .
C2 C6 H9A 109.5 . .
C2 C6 H9B 109.5 . .
H9A C6 H9B 109.5 . .
C2 C6 H9C 109.5 . .
H9A C6 H9C 109.5 . .
H9B C6 H9C 109.5 . .
N4 C10 C10 0.0(10) 5_757 5_757
N4 C10 Ag2 175.1(17) 5_757 .
C10 C10 Ag2 175.1(17) 5_757 .

loop_
_geom_bond_atom_site_label_1
_geom_bond_atom_site_label_2
_geom_bond_distance
_geom_bond_site_symmetry_2
Ag1 C8 2.039(8) .
Ag1 C8 2.039(8) 2_755
Ag2 C9 2.037(8) .
Ag2 C10 2.053(8) .
Ag2 Ag2 3.2240(18) 2_756
Fe1 N2 2.134(7) 7_656
Fe1 N2 2.134(7) .
Fe1 N3 2.165(7) .
Fe1 N3 2.165(7) 7_656
Fe1 N1 2.191(7) .
Fe1 N1 2.191(7) 7_656
N2 C8 1.146(11) .
N1 C1 1.328(11) .
N1 C5 1.340(11) .
N3 C9 1.141(10) .
C1 C2 1.374(12) .
C1 H5 0.9300 .
C2 C3 1.389(15) .
C2 C6 1.500(15) .
C5 C4 1.390(12) .
C5 H4 0.9300 .
C3 C4 1.385(15) .
C3 H2 0.9300 .
C4 C7 1.485(14) .
C7 H10A 0.9600 .
C7 H10B 0.9600 .
C7 H10C 0.9600 .
C6 H9A 0.9600 .
C6 H9B 0.9600 .
C6 H9C 0.9600 .
C10 N4 1.139(16) 5_757
C10 C10 1.139(16) 5_757
